data_9017639
loop_
_publ_author_name
'Elliott, P.'
'Giester, G.'
'Rowe, R.'
'Pring, A.'

_publ_section_title
;
 Putnisite, SrCa4Cr3+8(CO3)8SO4(OH)16*25H2O, a new mineral from Western Australia:
 description and crystal structure
;
_journal_name_full 'Mineralogical Magazine'
_journal_page_first 131
_journal_page_last 144
_journal_volume 78
_journal_year 2014
_chemical_compound_source 'Polar Bear peninsula, Southern Lake Cowan, Western Australia, Australia'
_chemical_formula_sum 'C8 H66 Ca4 Cr8 O69 S Sr'
_chemical_name_mineral Putnisite
_space_group_IT_number 62
_space_group_name_Hall '-P 2ac 2n'
_space_group_name_H-M_alt 'P n m a'
_symmetry_space_group_name_H-M 'P n m a'
_cell_angle_alpha 90
_cell_angle_beta 90
_cell_angle_gamma 90
_cell_formula_units_Z 4
_cell_length_a 15.351
_cell_length_b 20.421
_cell_length_c 18.270
_cell_volume 5727.330
_database_code_amcsd 0020044
_exptl_crystal_density_diffrn 2.276
_cod_data_source_file inputs/fixed/downloads/18/18546.cif
_cod_data_source_block 18546
_cod_original_formula_sum 'Sr Ca4 Cr8 S C8 O69 H66'
_cod_database_code 9017639

loop_
_space_group_symop_operation_xyz
x,y,z
x,1/2-y,z
-x,1/2+y,-z
1/2-x,1/2+y,1/2+z
1/2+x,1/2-y,1/2-z
1/2+x,y,1/2-z
1/2-x,-y,1/2+z
-x,-y,-z

loop_
_atom_site_aniso_label
_atom_site_aniso_U_11
_atom_site_aniso_U_22
_atom_site_aniso_U_33
_atom_site_aniso_U_12
_atom_site_aniso_U_13
_atom_site_aniso_U_23
Sr 0.02200 0.01600 0.01500 0.00000 -0.00030 0.00000
Ca(1) 0.02440 0.02170 0.01720 -0.00050 -0.00060 -0.00090
Ca(2) 0.02220 0.02520 0.01640 -0.00070 -0.00150 -0.00290
Cr(1) 0.02010 0.01450 0.01430 -0.00250 0.00030 0.00010
Cr(2) 0.01580 0.01310 0.01240 -0.00340 -0.00030 0.00100
Cr(3) 0.01390 0.01250 0.01310 -0.00190 -0.00010 -0.00100
Cr(4) 0.01660 0.01090 0.01300 0.00110 -0.00100 -0.00070
S 0.01470 0.01850 0.02200 0.00000 -0.00060 0.00000
C(1) 0.02100 0.02200 0.02900 0.00000 0.00000 0.00000
C(2) 0.02100 0.02100 0.03000 0.00600 0.00400 -0.00300
C(3) 0.01400 0.03200 0.02100 0.00600 0.00400 0.01200
C(4) 0.01900 0.02800 0.02500 -0.00600 -0.00300 -0.00200
C(5) 0.01400 0.02100 0.03300 0.00000 -0.00500 0.00000
O(1) 0.03000 0.04100 0.04100 0.00000 0.00800 0.00000
O(2) 0.02500 0.04200 0.07100 0.00000 -0.00500 0.00000
O(3) 0.05700 0.05000 0.04000 -0.01100 -0.00500 0.00700
O(4) 0.03400 0.03200 0.03400 0.00000 0.02600 0.00000
O(5) 0.03500 0.02000 0.02100 -0.00200 0.00400 0.00200
O(6) 0.04000 0.02600 0.01400 0.00200 -0.00500 -0.00300
O(7) 0.02900 0.02600 0.01700 -0.00600 -0.00400 0.00300
O(8) 0.02500 0.02500 0.03100 -0.01000 -0.00300 0.00300
O(9) 0.03200 0.02200 0.02500 0.00200 -0.00100 -0.01500
O(10) 0.03100 0.01800 0.01500 0.00400 0.00000 -0.00400
O(11) 0.02600 0.02700 0.01700 -0.01100 -0.00800 -0.00500
O(12) 0.05400 0.02800 0.01700 -0.00600 0.01500 0.01300
O(13) 0.03600 0.02000 0.01200 0.00000 -0.00100 0.00700
O(14) 0.02600 0.01700 0.03100 0.00300 0.00000 -0.00200
O(15) 0.05600 0.02700 0.03000 0.00000 -0.03000 0.00000
O(16) 0.03300 0.02400 0.01800 0.00200 -0.00500 -0.00100
O-h(17) 0.02700 0.02000 0.02300 0.00200 0.00000 -0.00200
O-h(18) 0.02200 0.02400 0.01400 -0.00300 0.00300 -0.00500
O-h(19) 0.01300 0.03000 0.02200 0.00000 -0.01000 0.00000
O-h(20) 0.01900 0.02100 0.02700 0.00000 -0.00900 0.00000
O-h(21) 0.02100 0.02600 0.02000 -0.00400 -0.00300 0.00600
O-h(22) 0.01300 0.02300 0.02600 -0.00200 0.00000 0.00300
O-h(23) 0.01700 0.01600 0.01900 0.00100 -0.00200 -0.00300
O-h(24) 0.01900 0.01900 0.02900 0.00200 -0.00100 -0.00100
O-H(25) 0.03200 0.01000 0.03400 0.00000 0.00300 0.00000
O-H(26) 0.02200 0.01700 0.01600 0.00000 0.00200 0.00000
Wat(27) 0.05900 0.09200 0.04200 0.02400 0.01200 0.04100
Wat(28) 0.11100 0.33100 0.04800 0.06800 0.02800 0.16300
Wat(29) 0.28500 0.22900 0.03900 -0.05100 0.05000 -0.23600
O-Hw(30) 0.04100 0.14700 0.04600 0.01600 0.00000 -0.02000
Wat(31) 0.31900 0.17400 0.06400 0.08100 -0.10700 -0.21800
Wat(32) 0.15400 0.33200 0.07500 -0.13100 -0.08300 0.20100
Ow(33) 0.03200 0.06100 0.04700 -0.01300 0.00000 0.01500
Wat(34) 0.05300 0.04100 0.04400 -0.00900 -0.01800 -0.01000
Ow(35) 0.03700 0.11200 0.10300 -0.01100 -0.00800 0.02600
O-Hw(36) 0.04900 0.05000 0.04400 0.00200 0.00800 -0.00100
Ow(37) 0.05300 0.04200 0.24300 0.05200 0.05600 0.02200
O-Hw(38) 0.09000 0.11200 0.06100 0.00000 0.00400 0.00000
Wat(39) 0.08400 0.04500 0.02900 0.00500 0.01700 0.01700
Wat(40) 0.05500 0.03700 0.02900 -0.00600 -0.02200 -0.00300

loop_
_atom_site_label
_atom_site_fract_x
_atom_site_fract_y
_atom_site_fract_z
_atom_site_occupancy
_atom_site_U_iso_or_equiv
_atom_site_type_symbol
_atom_site_attached_hydrogens
Sr 0.26100 0.25000 0.26070 1.00000 0.01770 Sr 0
Ca(1) 0.89408 0.59583 0.10255 1.00000 0.02110 Ca 0
Ca(2) 0.90849 0.58505 0.37485 1.00000 0.02130 Ca 0
Cr(1) 0.74757 0.32260 0.04790 1.00000 0.01630 Cr 0
Cr(2) 0.75157 0.42178 0.16020 1.00000 0.01380 Cr 0
Cr(3) 0.76176 0.42059 0.32013 1.00000 0.01310 Cr 0
Cr(4) 0.76802 0.32169 0.43427 1.00000 0.01350 Cr 0
S 0.51920 0.25000 0.31235 1.00000 0.01840 S 0
C(1) 0.83780 0.25000 -0.07380 1.00000 0.02400 C 0
C(2) 0.65970 0.45090 0.02220 1.00000 0.02390 C 0
C(3) 0.84880 0.52580 0.23720 1.00000 0.02230 C 0
C(4) 0.67870 0.44690 0.46220 1.00000 0.02380 C 0
C(5) 0.86110 0.25000 0.55490 1.00000 0.02300 C 0
O(1) 0.58720 0.25000 0.25610 1.00000 0.03800 O 0
O(2) 0.43330 0.25000 0.27690 1.00000 0.04600 O 0
O(3) 0.52910 0.30930 0.35980 1.00000 0.04920 O 0
O(4) 0.87930 0.25000 -0.12950 1.00000 0.03300 O 0
O(5) 0.81550 0.30560 -0.04150 1.00000 0.02530 O 0
O(6) 0.62190 0.48970 -0.02050 1.00000 0.02660 O 0
O(7) 0.67730 0.46820 0.08830 1.00000 0.02400 O 0
O(8) 0.67780 0.39170 -0.00210 1.00000 0.02700 O 0
O(9) 0.89310 0.57850 0.23690 1.00000 0.02650 O 0
O(10) 0.82970 0.49880 0.30040 1.00000 0.02140 O 0
O(11) 0.82240 0.50080 0.17510 1.00000 0.02320 O 0
O(12) 0.63360 0.48340 0.50360 1.00000 0.03320 O 0
O(13) 0.69770 0.46680 0.39770 1.00000 0.02260 O 0
O(14) 0.69960 0.38910 0.48550 1.00000 0.02470 O 0
O(15) 0.89850 0.25000 0.61310 1.00000 0.03800 O 0
O(16) 0.83880 0.30560 0.52300 1.00000 0.02490 O 0
O-h(17) 0.82840 0.39040 0.08170 1.00000 0.02310 O 0
O-h(18) 0.68970 0.33840 0.14190 1.00000 0.01990 O 0
O-h(19) 0.81040 0.25000 0.09770 1.00000 0.02140 O 0
O-h(20) 0.66590 0.25000 0.02040 1.00000 0.02240 O 0
O-h(21) 0.67670 0.44700 0.24380 1.00000 0.02220 O 0
O-h(22) 0.81760 0.37440 0.23740 1.00000 0.02030 O 0
O-h(23) 0.70490 0.33680 0.34280 1.00000 0.01760 O 0
O-h(24) 0.84700 0.38970 0.39360 1.00000 0.02210 O 0
O-H(25) 0.68810 0.25000 0.46470 1.00000 0.02520 O 1
O-H(26) 0.83100 0.25000 0.38280 1.00000 0.01820 O 1
Wat(27) 1.01640 0.52310 0.11000 1.00000 0.06400 O 2
Wat(28) 0.74740 0.62920 0.13530 1.00000 0.16300 O 2
Wat(29) 0.99220 0.66900 0.16740 1.00000 0.18400 O 2
O-Hw(30) 0.99500 0.64460 0.00860 1.00000 0.07800 O 1
Wat(31) 1.00200 0.66320 0.31710 1.00000 0.18600 O 2
Wat(32) 0.76150 0.62250 0.35250 1.00000 0.18700 O 2
Ow(33) 1.01040 0.49710 0.35010 1.00000 0.04670 O 0
Wat(34) 1.02770 0.59880 0.46270 1.00000 0.04610 O 2
Ow(35) 0.51370 0.32770 0.12470 1.00000 0.08400 O 0
O-Hw(36) 0.49840 0.41960 0.28540 1.00000 0.04760 O 1
Ow(37) 1.14380 0.57760 0.24070 1.00000 0.11300 O 0
O-Hw(38) 0.74830 0.75000 0.24510 1.00000 0.08800 O 1
Wat(39) 0.88190 0.70490 0.38500 0.50000 0.05300 O 2
Wat(40) 0.86010 0.71160 0.10610 0.50000 0.04000 O 2
H17 0.85600 0.41600 0.04900 1.00000 0.04300 H 0
H18 0.62700 0.34200 0.13800 1.00000 0.04300 H 0
H19 0.86600 0.25000 0.11700 1.00000 0.04300 H 0
H20 0.60700 0.25000 0.00300 1.00000 0.04300 H 0
H21 0.62100 0.46200 0.25200 1.00000 0.04300 H 0
H22 0.87800 0.37300 0.22800 1.00000 0.04300 H 0
H23 0.64600 0.34000 0.35600 1.00000 0.04300 H 0
H24 0.86100 0.40200 0.44100 1.00000 0.04300 H 0
H30 0.99200 0.65400 -0.04600 1.00000 0.04300 H 0
H33a 0.96800 0.51600 0.38000 1.00000 0.04300 H 0
H33b 1.06500 0.49300 0.37200 1.00000 0.04300 H 0
H35a 0.50800 0.32900 0.07200 1.00000 0.04300 H 0
H35b 0.46600 0.35000 0.14200 1.00000 0.04300 H 0
H36 0.49500 0.38300 0.31500 1.00000 0.04300 H 0
H37a 1.09100 0.58300 0.22000 1.00000 0.04300 H 0
H37b 1.18800 0.59200 0.21000 1.00000 0.04300 H 0
H38 0.80700 0.75000 0.24800 1.00000 0.04300 H 0

loop_
_cod_changelog_entry_id
_cod_changelog_entry_author
_cod_changelog_entry_date
_cod_changelog_entry_text
1
;cod-tools version 3.8.0
Id: cif_guess_AMCSD_atom_types 9581 2023-05-17 12:35:41Z saulius
;
2023-05-23T09:23:27+03:00
;Derived atom types and hydrogen counts
from atom names that follow the AMCSD naming convention
(Wat == water, O-H == hydroxyl).
;

loop_
_cod_related_entry_id
_cod_related_entry_database
_cod_related_entry_code
1 AMCSD 0020044
